data_8000492
loop_
_publ_author_name
'Zhao, Jianjian'
'Zhang, Peng'
'Qiao, Hongwei'
'Hao, Aiyou'
'Xing, Pengyao'

_publ_section_title
;
 Supramolecular Chirality Suppresses Molecular Chirality: Selective Chiral
 Recognition in Hierarchically Coassembled Pyridine-Benzimidazole
 Conjugates with Precise ee% Detection.
;
_journal_issue 11
_journal_name_full 'The journal of physical chemistry letters'
_journal_page_first 2912
_journal_page_last 2921
_journal_paper_doi 10.1021/acs.jpclett.1c00548
_journal_volume 12
_journal_year 2021
_chemical_formula_moiety 'C19 H13 N5, C4 H8 O'
_chemical_formula_sum 'C23 H21 N5 O'
_chemical_formula_weight 383.45
_space_group_crystal_system monoclinic
_space_group_IT_number 14
_space_group_name_Hall '-P 2yn'
_space_group_name_H-M_alt 'P 1 21/n 1'
_atom_sites_solution_hydrogens geom
_atom_sites_solution_primary dual
_audit_creation_date 2020-11-09
_audit_creation_method
;
Olex2 1.3
(compiled 2020.07.31 svn.rc2a77460 for OlexSys, GUI svn.r6145)
;
_cell_angle_alpha 90
_cell_angle_beta 118.872(4)
_cell_angle_gamma 90
_cell_formula_units_Z 4
_cell_length_a 9.9272(3)
_cell_length_b 22.2895(4)
_cell_length_c 10.1168(3)
_cell_measurement_reflns_used 4885
_cell_measurement_temperature 293(2)
_cell_measurement_theta_max 75.3600
_cell_measurement_theta_min 5.1030
_cell_volume 1960.32(12)
_computing_cell_refinement 'CrysAlisPro 1.171.40.84a (Rigaku OD, 2020)'
_computing_data_collection 'CrysAlisPro 1.171.40.84a (Rigaku OD, 2020)'
_computing_data_reduction 'CrysAlisPro 1.171.40.84a (Rigaku OD, 2020)'
_computing_molecular_graphics 'Olex2 1.3 (Dolomanov et al., 2009)'
_computing_publication_material 'Olex2 1.3 (Dolomanov et al., 2009)'
_computing_structure_refinement 'SHELXL 2018/3 (Sheldrick, 2015)'
_computing_structure_solution 'SHELXT  (Sheldrick, 2015)'
_diffrn_ambient_temperature 293(2)
_diffrn_detector 'Hybrid Pixel Array Detector'
_diffrn_detector_area_resol_mean 10.0000
_diffrn_detector_type HyPix
_diffrn_measured_fraction_theta_full 1.000
_diffrn_measured_fraction_theta_max 1.000
_diffrn_measurement_details
;
List of Runs (angles in degrees, time in seconds):

  # Type    Start    End  Width  t~exp~   \w     \q     \k     \f   Frames
--------------------------------------------------------------------------
  1  \w    103.00 177.00   1.00    1.50    --  106.49  81.00 168.00   74
  2  \w    132.00 177.00   1.00    1.50    --  106.49  38.00  90.00   45
  3  \w     93.00 121.00   1.00    1.50    --  106.49  38.00  90.00   28
  4  \w     98.00 178.00   1.00    1.50    --  106.49  38.00 -60.00   80
  5  \w     97.00 168.00   1.00    1.50    --  106.49 125.00-150.00   71
  6  \w    -27.00  27.00   1.00    0.45    --  -48.45  19.00-120.00   54
  7  \w    -73.00  22.00   1.00    0.45    --  -48.45  81.00 168.00   95
  8  \w    -63.00 -37.00   1.00    1.50    --  -86.25  81.00 168.00   26
  9  \w    -65.00 -14.00   1.00    1.50    --  -86.25  57.00   0.00   51
 10  \w   -147.00-118.00   1.00    1.50    --  -86.25 -81.00  45.00   29
 11  \w   -120.00 -76.00   1.00    0.45    --  -48.45-125.00-180.00   44
 12  \w     34.00  63.00   1.00    1.50    --  106.49 -57.00 -60.00   29
 13  \w     37.00  65.00   1.00    1.50    --  106.49 -57.00-120.00   28
 14  \w     34.00  64.00   1.00    1.50    --  106.49 -57.00  90.00   30
 15  \w     34.00  62.00   1.00    1.50    --  106.49 -57.00 150.00   28
 16  \w     34.00  66.00   1.00    1.50    --  106.49 -57.00 120.00   32
 17  \w     54.00  83.00   1.00    1.50    --  106.49 -81.00  45.00   29
 18  \w     96.00 131.00   1.00    1.50    --  106.49 -81.00  45.00   35
 19  \w    -18.00  45.00   1.00    0.45    --   48.45 -81.00  45.00   63
;
_diffrn_measurement_device 'four-circle diffractometer'
_diffrn_measurement_device_type 'XtaLAB Synergy, Dualflex, HyPix'
_diffrn_measurement_method '\w scans'
_diffrn_orient_matrix_type 'CrysAlisPro convention (1999,Acta A55,543-557)'
_diffrn_orient_matrix_UB_11 0.0062720000
_diffrn_orient_matrix_UB_12 -0.0665412000
_diffrn_orient_matrix_UB_13 0.0440120000
_diffrn_orient_matrix_UB_21 0.0044831000
_diffrn_orient_matrix_UB_22 -0.0185958000
_diffrn_orient_matrix_UB_23 -0.1445112000
_diffrn_orient_matrix_UB_31 0.1769697000
_diffrn_orient_matrix_UB_32 0.0028974000
_diffrn_orient_matrix_UB_33 0.0861280000
_diffrn_radiation_monochromator mirror
_diffrn_radiation_probe x-ray
_diffrn_radiation_type 'Cu K\a'
_diffrn_radiation_wavelength 1.54184
_diffrn_reflns_av_R_equivalents 0.0728
_diffrn_reflns_av_unetI/netI 0.0447
_diffrn_reflns_Laue_measured_fraction_full 1.000
_diffrn_reflns_Laue_measured_fraction_max 1.000
_diffrn_reflns_limit_h_max 11
_diffrn_reflns_limit_h_min -11
_diffrn_reflns_limit_k_max 26
_diffrn_reflns_limit_k_min -26
_diffrn_reflns_limit_l_max 12
_diffrn_reflns_limit_l_min -12
_diffrn_reflns_number 24037
_diffrn_reflns_point_group_measured_fraction_full 1.000
_diffrn_reflns_point_group_measured_fraction_max 1.000
_diffrn_reflns_theta_full 67.042
_diffrn_reflns_theta_max 67.042
_diffrn_reflns_theta_min 3.967
_diffrn_source 'micro-focus sealed X-ray tube'
_diffrn_source_type 'PhotonJet (Cu) X-ray Source'
_exptl_absorpt_coefficient_mu 0.663
_exptl_absorpt_correction_T_max 1.00000
_exptl_absorpt_correction_T_min 0.82054
_exptl_absorpt_correction_type multi-scan
_exptl_absorpt_process_details
;
CrysAlisPro 1.171.40.84a (Rigaku Oxford Diffraction, 2020)
Empirical absorption correction using spherical harmonics,
implemented in SCALE3 ABSPACK scaling algorithm.
;
_exptl_crystal_colour 'clear light colourless'
_exptl_crystal_colour_lustre clear
_exptl_crystal_colour_modifier light
_exptl_crystal_colour_primary colourless
_exptl_crystal_density_diffrn 1.299
_exptl_crystal_description block
_exptl_crystal_F_000 808
_exptl_crystal_size_max 0.03
_exptl_crystal_size_mid 0.03
_exptl_crystal_size_min 0.02
_refine_diff_density_max 0.451
_refine_diff_density_min -0.362
_refine_diff_density_rms 0.051
_refine_ls_extinction_method none
_refine_ls_goodness_of_fit_ref 1.052
_refine_ls_hydrogen_treatment constr
_refine_ls_matrix_type full
_refine_ls_number_parameters 271
_refine_ls_number_reflns 3495
_refine_ls_number_restraints 0
_refine_ls_restrained_S_all 1.052
_refine_ls_R_factor_all 0.0789
_refine_ls_R_factor_gt 0.0697
_refine_ls_shift/su_max 0.000
_refine_ls_shift/su_mean 0.000
_refine_ls_structure_factor_coef Fsqd
_refine_ls_weighting_details 'w=1/[\s^2^(Fo^2^)+(0.0948P)^2^+0.8534P] where P=(Fo^2^+2Fc^2^)/3'
_refine_ls_weighting_scheme calc
_refine_ls_wR_factor_gt 0.1735
_refine_ls_wR_factor_ref 0.1805
_reflns_Friedel_coverage 0.000
_reflns_number_gt 2978
_reflns_number_total 3495
_reflns_threshold_expression 'I > 2\s(I)'
_cod_data_source_file jz1c00548_si_002.cif
_cod_data_source_block 201107c
_cod_original_cell_volume 1960.33(11)
_cod_database_code 8000492
_shelx_shelxl_version_number 2018/3
_chemical_oxdiff_formula CN
_shelx_space_group_comment
;
The symmetry employed for this shelxl refinement is uniquely defined
by the following loop, which should always be used as a source of
symmetry information in preference to the above space-group names.
They are only intended as comments.
;
_shelx_estimated_absorpt_t_max 0.987
_shelx_estimated_absorpt_t_min 0.980
_reflns_odcompleteness_completeness 90.93
_reflns_odcompleteness_iscentric 1
_reflns_odcompleteness_theta 66.97
_olex2_refinement_description
;
1. Fixed Uiso
 At 1.2 times of:
  All C(H) groups, All C(H,H) groups, All C(H,H,H,H) groups, All N(H) groups
2. Others
 Fixed Sof: H2AA(0.4) H2AB(0.4) H2BC(0.6) H2BD(0.6) H17A(0.4) H17B(0.4)
 H17C(0.6) H17D(0.6) O1(0.4) O2(0.6)
3.a Secondary CH2 refined with riding coordinates:
 C2(H2AA,H2AB), C2(H2BC,H2BD), C9(H9A,H9B), C17(H17A,H17B), C17(H17C,H17D),
 C10(H10A,H10B)
3.b Aromatic/amide H refined with riding coordinates:
 N17(H17), N9(H9), C22(H22), C19(H19), C21(H21), C14(H14), C12(H12), C20(H20),
 C7(H7), C13(H13), C4(H4), C5(H5), C6(H6)
;
_olex2_submission_special_instructions 'No special instructions were received'
_oxdiff_exptl_absorpt_empirical_details
;
Empirical correction (ABSPACK) includes:
- Absorption correction using spherical harmonics
- Frame scaling
;
_oxdiff_exptl_absorpt_empirical_full_max 2.544
_oxdiff_exptl_absorpt_empirical_full_min 0.631

loop_
_space_group_symop_operation_xyz
'x, y, z'
'-x+1/2, y+1/2, -z+1/2'
'-x, -y, -z'
'x-1/2, -y-1/2, z-1/2'

loop_
_atom_site_label
_atom_site_type_symbol
_atom_site_fract_x
_atom_site_fract_y
_atom_site_fract_z
_atom_site_U_iso_or_equiv
_atom_site_adp_type
_atom_site_occupancy
_atom_site_site_symmetry_order
_atom_site_calc_flag
_atom_site_refinement_flags_posn
_atom_site_refinement_flags_adp
_atom_site_refinement_flags_occupancy
_atom_site_disorder_assembly
_atom_site_disorder_group
N17 N 0.88150(18) 0.75432(8) 0.30196(18) 0.0453(4) Uani 1 1 d . . . . .
H17 H 0.949451 0.740321 0.387697 0.054 Uiso 1 1 calc R U . . .
N24 N 0.66154(19) 0.76170(8) 0.08480(19) 0.0481(4) Uani 1 1 d . . . . .
N10 N 0.78936(19) 0.64545(8) 0.37093(19) 0.0472(4) Uani 1 1 d . . . . .
N9 N 1.0073(2) 0.57035(9) 0.5939(2) 0.0542(5) Uani 1 1 d . . . . .
H9 H 1.049044 0.594137 0.557183 0.065 Uiso 1 1 calc R U . . .
N2 N 0.8232(2) 0.52441(8) 0.6220(2) 0.0545(5) Uani 1 1 d . . . . .
C18 C 0.8952(2) 0.80491(9) 0.2321(2) 0.0435(5) Uani 1 1 d . . . . .
C16 C 0.7411(2) 0.73051(9) 0.2108(2) 0.0450(5) Uani 1 1 d . . . . .
C1 C 0.8543(2) 0.56376(9) 0.5438(2) 0.0480(5) Uani 1 1 d . . . . .
C23 C 0.7577(2) 0.80876(9) 0.0956(2) 0.0449(5) Uani 1 1 d . . . . .
C15 C 0.7385(2) 0.59757(9) 0.4144(2) 0.0496(5) Uani 1 1 d . . . . .
C3 C 0.9665(3) 0.50359(10) 0.7300(2) 0.0516(5) Uani 1 1 d . . . . .
C11 C 0.6845(2) 0.67633(10) 0.2514(2) 0.0482(5) Uani 1 1 d . . . . .
C8 C 1.0838(3) 0.53191(10) 0.7146(3) 0.0522(5) Uani 1 1 d . . . . .
C22 C 0.7371(3) 0.85474(10) -0.0060(3) 0.0539(6) Uani 1 1 d . . . . .
H22 H 0.646858 0.857767 -0.097612 0.065 Uiso 1 1 calc R U . . .
C19 C 1.0135(3) 0.84633(10) 0.2729(3) 0.0538(6) Uani 1 1 d . . . . .
H19 H 1.103774 0.843716 0.364685 0.065 Uiso 1 1 calc R U . . .
C21 C 0.8546(3) 0.89545(10) 0.0337(3) 0.0605(6) Uani 1 1 d . . . . .
H21 H 0.843164 0.926447 -0.032485 0.073 Uiso 1 1 calc R U . . .
C14 C 0.5859(3) 0.57927(11) 0.3431(3) 0.0600(6) Uani 1 1 d . . . . .
H14 H 0.555056 0.546248 0.377983 0.072 Uiso 1 1 calc R U . . .
C12 C 0.5305(3) 0.66059(11) 0.1725(3) 0.0595(6) Uani 1 1 d . . . . .
H12 H 0.461622 0.682904 0.089527 0.071 Uiso 1 1 calc R U . . .
C20 C 0.9909(3) 0.89125(10) 0.1714(3) 0.0603(6) Uani 1 1 d . . . . .
H20 H 1.067952 0.919567 0.194653 0.072 Uiso 1 1 calc R U . . .
C7 C 1.2372(3) 0.52011(13) 0.8087(3) 0.0676(7) Uani 1 1 d . . . . .
H7 H 1.313880 0.539252 0.796774 0.081 Uiso 1 1 calc R U . . .
C13 C 0.4814(3) 0.61119(12) 0.2194(3) 0.0674(7) Uani 1 1 d . . . . .
H13 H 0.378688 0.599539 0.168024 0.081 Uiso 1 1 calc R U . . .
C4 C 1.0042(3) 0.46156(12) 0.8444(3) 0.0707(7) Uani 1 1 d . . . . .
H4 H 0.928298 0.442018 0.856834 0.085 Uiso 1 1 calc R U . . .
C5 C 1.1570(4) 0.44999(13) 0.9381(3) 0.0788(8) Uani 1 1 d . . . . .
H5 H 1.184745 0.422059 1.015221 0.095 Uiso 1 1 calc R U . . .
C6 C 1.2715(3) 0.47881(14) 0.9209(3) 0.0784(8) Uani 1 1 d . . . . .
H6 H 1.373978 0.469891 0.987126 0.094 Uiso 1 1 calc R U . . .
C2 C 0.0981(5) 0.6634(2) -0.1031(5) 0.1111(13) Uani 1 1 d . . . . .
H2AA H 0.162827 0.687373 -0.130110 0.133 Uiso 0.4 1 calc R U P A 1
H2AB H 0.108676 0.621523 -0.122272 0.133 Uiso 0.4 1 calc R U P A 1
H2BC H 0.138575 0.653484 -0.170592 0.133 Uiso 0.6 1 calc R U P B 2
H2BD H 0.108253 0.628749 -0.041094 0.133 Uiso 0.6 1 calc R U P B 2
C9 C -0.0585(5) 0.6821(2) -0.1861(5) 0.1133(14) Uani 1 1 d . . . . .
H9A H -0.127801 0.648273 -0.209529 0.136 Uiso 1 1 calc R U . . .
H9B H -0.078719 0.701874 -0.279348 0.136 Uiso 1 1 calc R U . . .
C17 C 0.0717(5) 0.7375(3) 0.0308(6) 0.159(3) Uani 1 1 d . . . . .
H17A H 0.072603 0.753273 0.120671 0.191 Uiso 0.4 1 calc R U P C 1
H17B H 0.124376 0.765113 -0.002936 0.191 Uiso 0.4 1 calc R U P C 1
H17C H 0.089049 0.719644 0.125179 0.191 Uiso 0.6 1 calc R U P D 2
H17D H 0.084756 0.780610 0.044948 0.191 Uiso 0.6 1 calc R U P D 2
C10 C -0.0751(5) 0.7246(3) -0.0816(7) 0.160(3) Uani 1 1 d . . . . .
H10A H -0.126896 0.760946 -0.134693 0.191 Uiso 1 1 calc R U . . .
H10B H -0.134658 0.706503 -0.039234 0.191 Uiso 1 1 calc R U . . .
O1 O 0.1396(8) 0.6728(4) 0.0554(7) 0.111(2) Uani 0.4 1 d . . P E 1
O2 O 0.1771(5) 0.7145(3) -0.0109(6) 0.1163(17) Uani 0.6 1 d . . P E 2

loop_
_atom_site_aniso_label
_atom_site_aniso_U_11
_atom_site_aniso_U_22
_atom_site_aniso_U_33
_atom_site_aniso_U_23
_atom_site_aniso_U_13
_atom_site_aniso_U_12
N17 0.0346(9) 0.0469(9) 0.0358(9) 0.0040(7) 0.0023(7) 0.0021(7)
N24 0.0362(9) 0.0534(10) 0.0381(9) 0.0017(7) 0.0048(8) 0.0003(7)
N10 0.0429(10) 0.0448(9) 0.0422(9) -0.0009(7) 0.0113(8) -0.0013(7)
N9 0.0494(11) 0.0534(10) 0.0538(11) 0.0060(8) 0.0202(9) -0.0025(8)
N2 0.0532(11) 0.0471(10) 0.0558(11) 0.0018(8) 0.0204(9) -0.0050(8)
C18 0.0365(10) 0.0425(10) 0.0401(10) -0.0010(8) 0.0095(9) 0.0039(8)
C16 0.0362(10) 0.0482(11) 0.0367(10) -0.0009(8) 0.0065(9) 0.0011(8)
C1 0.0488(12) 0.0406(10) 0.0462(11) -0.0027(8) 0.0163(10) -0.0033(8)
C23 0.0394(11) 0.0457(11) 0.0407(11) 0.0001(8) 0.0122(9) 0.0051(8)
C15 0.0488(12) 0.0450(11) 0.0472(12) -0.0038(9) 0.0171(10) -0.0033(9)
C3 0.0541(13) 0.0433(11) 0.0493(12) -0.0004(9) 0.0185(10) 0.0005(9)
C11 0.0422(11) 0.0495(11) 0.0419(11) -0.0018(9) 0.0116(9) -0.0013(9)
C8 0.0552(13) 0.0461(11) 0.0499(12) -0.0001(9) 0.0212(11) 0.0019(9)
C22 0.0513(13) 0.0543(13) 0.0477(12) 0.0085(10) 0.0171(10) 0.0121(10)
C19 0.0404(11) 0.0495(12) 0.0549(13) -0.0029(10) 0.0097(10) -0.0014(9)
C21 0.0655(15) 0.0500(13) 0.0677(15) 0.0132(11) 0.0336(13) 0.0117(11)
C14 0.0524(13) 0.0559(13) 0.0630(14) 0.0038(11) 0.0210(12) -0.0075(10)
C12 0.0401(12) 0.0651(14) 0.0532(13) 0.0065(11) 0.0064(10) -0.0023(10)
C20 0.0544(14) 0.0460(12) 0.0756(16) 0.0011(11) 0.0274(13) -0.0016(10)
C7 0.0511(14) 0.0742(17) 0.0672(16) 0.0080(13) 0.0205(13) 0.0065(12)
C13 0.0424(13) 0.0711(16) 0.0695(16) 0.0028(13) 0.0118(12) -0.0098(11)
C4 0.0725(17) 0.0629(15) 0.0710(17) 0.0166(13) 0.0300(14) 0.0020(13)
C5 0.0785(19) 0.0735(18) 0.0715(17) 0.0266(14) 0.0259(15) 0.0174(15)
C6 0.0632(17) 0.0820(19) 0.0718(18) 0.0146(15) 0.0181(14) 0.0186(14)
C2 0.099(3) 0.114(3) 0.112(3) -0.041(2) 0.044(2) 0.012(2)
C9 0.085(3) 0.133(3) 0.110(3) -0.047(3) 0.038(2) -0.007(2)
C17 0.099(3) 0.198(5) 0.151(4) -0.108(4) 0.037(3) 0.010(3)
C10 0.094(3) 0.177(5) 0.207(6) -0.103(5) 0.071(4) -0.009(3)
O1 0.100(5) 0.134(6) 0.074(4) 0.002(4) 0.023(3) 0.043(4)
O2 0.067(2) 0.135(4) 0.134(4) -0.062(3) 0.039(3) -0.012(2)

loop_
_atom_type_symbol
_atom_type_description
_atom_type_scat_dispersion_real
_atom_type_scat_dispersion_imag
_atom_type_scat_source
C C 0.0181 0.0091 'International Tables Vol C Tables 4.2.6.8 and 6.1.1.4'
H H 0.0000 0.0000 'International Tables Vol C Tables 4.2.6.8 and 6.1.1.4'
N N 0.0311 0.0180 'International Tables Vol C Tables 4.2.6.8 and 6.1.1.4'
O O 0.0492 0.0322 'International Tables Vol C Tables 4.2.6.8 and 6.1.1.4'

loop_
_geom_angle_atom_site_label_1
_geom_angle_atom_site_label_2
_geom_angle_atom_site_label_3
_geom_angle
_geom_angle_site_symmetry_1
_geom_angle_site_symmetry_3
_geom_angle_publ_flag
C18 N17 H17 126.4 . . ?
C16 N17 H17 126.4 . . ?
C16 N17 C18 107.25(16) . . ?
C16 N24 C23 104.65(16) . . ?
C15 N10 C11 116.84(18) . . ?
C1 N9 H9 126.2 . . ?
C1 N9 C8 107.56(19) . . ?
C8 N9 H9 126.2 . . ?
C1 N2 C3 104.31(19) . . ?
N17 C18 C23 105.48(17) . . ?
N17 C18 C19 132.25(19) . . ?
C19 C18 C23 122.3(2) . . ?
N17 C16 C11 122.51(18) . . ?
N24 C16 N17 112.87(18) . . ?
N24 C16 C11 124.61(18) . . ?
N9 C1 C15 122.13(19) . . ?
N2 C1 N9 113.14(19) . . ?
N2 C1 C15 124.7(2) . . ?
N24 C23 C18 109.74(18) . . ?
N24 C23 C22 130.34(19) . . ?
C22 C23 C18 119.9(2) . . ?
N10 C15 C1 116.36(18) . . ?
N10 C15 C14 123.5(2) . . ?
C14 C15 C1 120.1(2) . . ?
N2 C3 C8 110.67(19) . . ?
N2 C3 C4 129.8(2) . . ?
C4 C3 C8 119.5(2) . . ?
N10 C11 C16 115.93(18) . . ?
N10 C11 C12 123.3(2) . . ?
C12 C11 C16 120.7(2) . . ?
N9 C8 C3 104.32(19) . . ?
C7 C8 N9 133.0(2) . . ?
C7 C8 C3 122.6(2) . . ?
C23 C22 H22 121.1 . . ?
C21 C22 C23 117.9(2) . . ?
C21 C22 H22 121.1 . . ?
C18 C19 H19 121.5 . . ?
C20 C19 C18 116.9(2) . . ?
C20 C19 H19 121.5 . . ?
C22 C21 H21 119.3 . . ?
C22 C21 C20 121.5(2) . . ?
C20 C21 H21 119.3 . . ?
C15 C14 H14 120.8 . . ?
C13 C14 C15 118.4(2) . . ?
C13 C14 H14 120.8 . . ?
C11 C12 H12 120.7 . . ?
C13 C12 C11 118.7(2) . . ?
C13 C12 H12 120.7 . . ?
C19 C20 C21 121.6(2) . . ?
C19 C20 H20 119.2 . . ?
C21 C20 H20 119.2 . . ?
C8 C7 H7 121.6 . . ?
C6 C7 C8 116.8(3) . . ?
C6 C7 H7 121.6 . . ?
C14 C13 C12 119.3(2) . . ?
C14 C13 H13 120.4 . . ?
C12 C13 H13 120.4 . . ?
C3 C4 H4 121.1 . . ?
C5 C4 C3 117.7(3) . . ?
C5 C4 H4 121.1 . . ?
C4 C5 H5 119.1 . . ?
C4 C5 C6 121.8(3) . . ?
C6 C5 H5 119.1 . . ?
C7 C6 C5 121.6(3) . . ?
C7 C6 H6 119.2 . . ?
C5 C6 H6 119.2 . . ?
H2AA C2 H2AB 108.9 . . ?
H2BC C2 H2BD 108.9 . . ?
C9 C2 H2AA 110.8 . . ?
C9 C2 H2AB 110.8 . . ?
C9 C2 H2BC 110.9 . . ?
C9 C2 H2BD 110.9 . . ?
C9 C2 O1 104.6(4) . . ?
C9 C2 O2 104.4(3) . . ?
O1 C2 H2AA 110.8 . . ?
O1 C2 H2AB 110.8 . . ?
O2 C2 H2BC 110.9 . . ?
O2 C2 H2BD 110.9 . . ?
C2 C9 H9A 111.1 . . ?
C2 C9 H9B 111.1 . . ?
C2 C9 C10 103.4(3) . . ?
H9A C9 H9B 109.1 . . ?
C10 C9 H9A 111.1 . . ?
C10 C9 H9B 111.1 . . ?
H17A C17 H17B 109.8 . . ?
H17C C17 H17D 108.3 . . ?
C10 C17 H17A 112.1 . . ?
C10 C17 H17B 112.1 . . ?
C10 C17 H17C 110.0 . . ?
C10 C17 H17D 110.0 . . ?
C10 C17 O1 98.2(5) . . ?
C10 C17 O2 108.7(4) . . ?
O1 C17 H17A 112.1 . . ?
O1 C17 H17B 112.1 . . ?
O2 C17 H17C 110.0 . . ?
O2 C17 H17D 110.0 . . ?
C9 C10 H10A 110.4 . . ?
C9 C10 H10B 110.4 . . ?
C17 C10 C9 106.5(4) . . ?
C17 C10 H10A 110.4 . . ?
C17 C10 H10B 110.4 . . ?
H10A C10 H10B 108.6 . . ?
C2 O1 C17 94.9(5) . . ?
C17 O2 C2 103.5(4) . . ?

loop_
_geom_bond_atom_site_label_1
_geom_bond_atom_site_label_2
_geom_bond_distance
_geom_bond_site_symmetry_2
_geom_bond_publ_flag
N17 H17 0.8600 . ?
N17 C18 1.372(3) . ?
N17 C16 1.354(3) . ?
N24 C16 1.326(3) . ?
N24 C23 1.387(3) . ?
N10 C15 1.343(3) . ?
N10 C11 1.344(3) . ?
N9 H9 0.8600 . ?
N9 C1 1.357(3) . ?
N9 C8 1.380(3) . ?
N2 C1 1.314(3) . ?
N2 C3 1.390(3) . ?
C18 C23 1.399(3) . ?
C18 C19 1.391(3) . ?
C16 C11 1.472(3) . ?
C1 C15 1.466(3) . ?
C23 C22 1.395(3) . ?
C15 C14 1.387(3) . ?
C3 C8 1.397(3) . ?
C3 C4 1.393(3) . ?
C11 C12 1.385(3) . ?
C8 C7 1.377(3) . ?
C22 H22 0.9300 . ?
C22 C21 1.375(3) . ?
C19 H19 0.9300 . ?
C19 C20 1.373(3) . ?
C21 H21 0.9300 . ?
C21 C20 1.400(4) . ?
C14 H14 0.9300 . ?
C14 C13 1.377(4) . ?
C12 H12 0.9300 . ?
C12 C13 1.378(4) . ?
C20 H20 0.9300 . ?
C7 H7 0.9300 . ?
C7 C6 1.371(4) . ?
C13 H13 0.9300 . ?
C4 H4 0.9300 . ?
C4 C5 1.370(4) . ?
C5 H5 0.9300 . ?
C5 C6 1.388(4) . ?
C6 H6 0.9300 . ?
C2 H2AA 0.9700 . ?
C2 H2AB 0.9700 . ?
C2 H2BC 0.9700 . ?
C2 H2BD 0.9700 . ?
C2 C9 1.427(5) . ?
C2 O1 1.466(7) . ?
C2 O2 1.439(6) . ?
C9 H9A 0.9700 . ?
C9 H9B 0.9700 . ?
C9 C10 1.487(5) . ?
C17 H17A 0.9700 . ?
C17 H17B 0.9700 . ?
C17 H17C 0.9700 . ?
C17 H17D 0.9700 . ?
C17 C10 1.378(6) . ?
C17 O1 1.561(9) . ?
C17 O2 1.401(6) . ?
C10 H10A 0.9700 . ?
C10 H10B 0.9700 . ?

loop_
_geom_torsion_atom_site_label_1
_geom_torsion_atom_site_label_2
_geom_torsion_atom_site_label_3
_geom_torsion_atom_site_label_4
_geom_torsion
_geom_torsion_site_symmetry_1
_geom_torsion_site_symmetry_2
_geom_torsion_site_symmetry_3
_geom_torsion_site_symmetry_4
_geom_torsion_publ_flag
N17 C18 C23 N24 1.1(2) . . . . ?
N17 C18 C23 C22 -177.59(19) . . . . ?
N17 C18 C19 C20 177.3(2) . . . . ?
N17 C16 C11 N10 -11.5(3) . . . . ?
N17 C16 C11 C12 166.1(2) . . . . ?
N24 C16 C11 N10 169.7(2) . . . . ?
N24 C16 C11 C12 -12.6(3) . . . . ?
N24 C23 C22 C21 -178.9(2) . . . . ?
N10 C15 C14 C13 1.2(4) . . . . ?
N10 C11 C12 C13 0.7(4) . . . . ?
N9 C1 C15 N10 -15.8(3) . . . . ?
N9 C1 C15 C14 163.6(2) . . . . ?
N9 C8 C7 C6 178.8(3) . . . . ?
N2 C1 C15 N10 164.6(2) . . . . ?
N2 C1 C15 C14 -16.0(3) . . . . ?
N2 C3 C8 N9 -0.2(2) . . . . ?
N2 C3 C8 C7 179.1(2) . . . . ?
N2 C3 C4 C5 -178.9(3) . . . . ?
C18 N17 C16 N24 0.5(2) . . . . ?
C18 N17 C16 C11 -178.38(19) . . . . ?
C18 C23 C22 C21 -0.6(3) . . . . ?
C18 C19 C20 C21 0.5(4) . . . . ?
C16 N17 C18 C23 -0.9(2) . . . . ?
C16 N17 C18 C19 -179.5(2) . . . . ?
C16 N24 C23 C18 -0.8(2) . . . . ?
C16 N24 C23 C22 177.7(2) . . . . ?
C16 C11 C12 C13 -176.8(2) . . . . ?
C1 N9 C8 C3 -0.2(2) . . . . ?
C1 N9 C8 C7 -179.3(3) . . . . ?
C1 N2 C3 C8 0.4(2) . . . . ?
C1 N2 C3 C4 179.5(2) . . . . ?
C1 C15 C14 C13 -178.2(2) . . . . ?
C23 N24 C16 N17 0.2(2) . . . . ?
C23 N24 C16 C11 179.0(2) . . . . ?
C23 C18 C19 C20 -1.1(3) . . . . ?
C23 C22 C21 C20 0.0(4) . . . . ?
C15 N10 C11 C16 176.79(18) . . . . ?
C15 N10 C11 C12 -0.8(3) . . . . ?
C15 C14 C13 C12 -1.3(4) . . . . ?
C3 N2 C1 N9 -0.5(2) . . . . ?
C3 N2 C1 C15 179.1(2) . . . . ?
C3 C8 C7 C6 -0.2(4) . . . . ?
C3 C4 C5 C6 0.0(5) . . . . ?
C11 N10 C15 C1 179.24(19) . . . . ?
C11 N10 C15 C14 -0.2(3) . . . . ?
C11 C12 C13 C14 0.4(4) . . . . ?
C8 N9 C1 N2 0.4(3) . . . . ?
C8 N9 C1 C15 -179.18(19) . . . . ?
C8 C3 C4 C5 0.2(4) . . . . ?
C8 C7 C6 C5 0.4(5) . . . . ?
C22 C21 C20 C19 0.1(4) . . . . ?
C19 C18 C23 N24 179.8(2) . . . . ?
C19 C18 C23 C22 1.1(3) . . . . ?
C4 C3 C8 N9 -179.4(2) . . . . ?
C4 C3 C8 C7 -0.1(4) . . . . ?
C4 C5 C6 C7 -0.3(5) . . . . ?
C2 C9 C10 C17 13.3(7) . . . . ?
C9 C2 O1 C17 -47.6(6) . . . . ?
C9 C2 O2 C17 37.4(6) . . . . ?
C10 C17 O1 C2 54.6(6) . . . . ?
C10 C17 O2 C2 -29.4(8) . . . . ?
O1 C2 C9 C10 24.2(6) . . . . ?
O1 C17 C10 C9 -42.2(7) . . . . ?
O2 C2 C9 C10 -30.8(6) . . . . ?
O2 C17 C10 C9 10.1(8) . . . . ?
